data_7155126
loop_
_publ_author_name
'Zhong, Shanshan'
'Lu, Yu'
'Zhang, Yan'
'Liu, Yunyun'
'Wan, Jie-Ping'

_publ_section_title
;
 Synthesis of \b,\b-diaryl propiophenones via palladium-catalyzed domino
 arylboronation, elimination and enone hydroarylation of enaminones.
;
_journal_issue 26
_journal_name_full 'Organic &amp; biomolecular chemistry'
_journal_page_first 6270
_journal_page_last 6273
_journal_paper_doi 10.1039/c6ob01038e
_journal_volume 14
_journal_year 2016
_chemical_formula_moiety 'C21 H18 O'
_chemical_formula_sum 'C21 H18 O'
_chemical_formula_weight 286.35
_chemical_name_systematic
; 
 ? 
;
_space_group_IT_number 2
_symmetry_cell_setting triclinic
_symmetry_space_group_name_Hall '-P 1'
_symmetry_space_group_name_H-M 'P -1'
_atom_sites_solution_hydrogens geom
_atom_sites_solution_primary direct
_atom_sites_solution_secondary difmap
_audit_creation_method SHELXL-97
_audit_update_record
;
2016-04-16 deposited with the CCDC.
2016-05-26 downloaded from the CCDC.
;
_cell_angle_alpha 94.01(3)
_cell_angle_beta 94.00(3)
_cell_angle_gamma 92.42(3)
_cell_formula_units_Z 2
_cell_length_a 5.8626(12)
_cell_length_b 8.9710(18)
_cell_length_c 15.298(3)
_cell_measurement_reflns_used 4681
_cell_measurement_temperature 295(2)
_cell_measurement_theta_max 27.5
_cell_measurement_theta_min 3.4
_cell_volume 799.8(3)
_computing_cell_refinement RAPID-AUTO
_computing_data_collection 'RAPID-AUTO (Rigaku, 1998)'
_computing_data_reduction 'CrystalStructure (Rigaku/MSC, 2004)'
_computing_molecular_graphics 'ORTEPII (Johnson, 1976)'
_computing_publication_material SHELXL-97
_computing_structure_refinement 'SHELXL-97 (Sheldrick, 2008)'
_computing_structure_solution 'SHELXS-97 (Sheldrick, 2008)'
_diffrn_ambient_temperature 295(2)
_diffrn_measured_fraction_theta_full 0.997
_diffrn_measured_fraction_theta_max 0.997
_diffrn_measurement_device_type 'Rigaku R-AXIS RAPID'
_diffrn_measurement_method '\w scans'
_diffrn_radiation_monochromator graphite
_diffrn_radiation_source 'fine-focus sealed tube'
_diffrn_radiation_type MoK\a
_diffrn_radiation_wavelength 0.71073
_diffrn_reflns_av_R_equivalents 0.0378
_diffrn_reflns_av_sigmaI/netI 0.0406
_diffrn_reflns_limit_h_max 7
_diffrn_reflns_limit_h_min -6
_diffrn_reflns_limit_k_max 10
_diffrn_reflns_limit_k_min -10
_diffrn_reflns_limit_l_max 18
_diffrn_reflns_limit_l_min -18
_diffrn_reflns_number 6576
_diffrn_reflns_theta_full 25.34
_diffrn_reflns_theta_max 25.34
_diffrn_reflns_theta_min 3.39
_diffrn_standards_decay_% 0
_diffrn_standards_number image
_exptl_absorpt_coefficient_mu 0.071
_exptl_absorpt_correction_T_max 0.798
_exptl_absorpt_correction_T_min 0.624
_exptl_absorpt_correction_type multi-scan
_exptl_absorpt_process_details 'ABSCOR (Higashi, 1995)'
_exptl_crystal_colour colorless
_exptl_crystal_density_diffrn 1.189
_exptl_crystal_density_method 'not measured'
_exptl_crystal_description block
_exptl_crystal_F_000 304
_exptl_crystal_size_max 0.45
_exptl_crystal_size_mid 0.37
_exptl_crystal_size_min 0.33
_refine_diff_density_max 0.142
_refine_diff_density_min -0.159
_refine_diff_density_rms 0.033
_refine_ls_extinction_coef 0.018(5)
_refine_ls_extinction_expression Fc^*^=kFc[1+0.001xFc^2^\l^3^/sin(2\q)]^-1/4^
_refine_ls_extinction_method SHELXL
_refine_ls_goodness_of_fit_ref 1.129
_refine_ls_hydrogen_treatment constr
_refine_ls_matrix_type full
_refine_ls_number_parameters 200
_refine_ls_number_reflns 2905
_refine_ls_number_restraints 0
_refine_ls_restrained_S_all 1.129
_refine_ls_R_factor_all 0.0706
_refine_ls_R_factor_gt 0.0382
_refine_ls_shift/su_max 0.000
_refine_ls_shift/su_mean 0.000
_refine_ls_structure_factor_coef Fsqd
_refine_ls_weighting_details 'calc w=1/[\s^2^(Fo^2^)+(0.0567P)^2^+0.0839P] where P=(Fo^2^+2Fc^2^)/3'
_refine_ls_weighting_scheme calc
_refine_ls_wR_factor_gt 0.1025
_refine_ls_wR_factor_ref 0.1408
_reflns_number_gt 1811
_reflns_number_total 2905
_reflns_threshold_expression >2\s(I)
_cod_data_source_file c6ob01038e2.cif
_cod_data_source_block shx97
_cod_depositor_comments 'Adding full bibliography for 7155126.cif.'
_cod_database_code 7155126

loop_
_symmetry_equiv_pos_as_xyz
'x, y, z'
'-x, -y, -z'

loop_
_atom_site_label
_atom_site_type_symbol
_atom_site_fract_x
_atom_site_fract_y
_atom_site_fract_z
_atom_site_U_iso_or_equiv
_atom_site_adp_type
_atom_site_occupancy
_atom_site_symmetry_multiplicity
_atom_site_calc_flag
_atom_site_refinement_flags
O1 O 0.7356(2) 0.14817(19) 0.35785(9) 0.0889(5) Uani 1 1 d .
C1 C 0.6871(3) 0.3202(3) 0.51221(14) 0.0777(6) Uani 1 1 d .
H1 H 0.8224 0.3327 0.4847 0.093 Uiso 1 1 calc R
C2 C 0.6628(4) 0.3973(3) 0.59156(16) 0.0976(8) Uani 1 1 d .
H2 H 0.7813 0.4615 0.6172 0.117 Uiso 1 1 calc R
C3 C 0.4668(5) 0.3803(3) 0.63262(15) 0.1012(9) Uani 1 1 d .
H3 H 0.4509 0.4334 0.6861 0.121 Uiso 1 1 calc R
C4 C 0.2923(4) 0.2852(3) 0.59559(14) 0.0927(8) Uani 1 1 d .
H4 H 0.1589 0.2730 0.6243 0.111 Uiso 1 1 calc R
C5 C 0.3140(3) 0.2069(3) 0.51502(12) 0.0741(6) Uani 1 1 d .
H5 H 0.1947 0.1430 0.4898 0.089 Uiso 1 1 calc R
C6 C 0.5128(3) 0.2240(2) 0.47251(11) 0.0590(5) Uani 1 1 d .
C7 C 0.1706(3) 0.3008(2) 0.21396(13) 0.0676(5) Uani 1 1 d .
H7 H 0.0514 0.2653 0.2451 0.081 Uiso 1 1 calc R
C8 C 0.1608(4) 0.4397(2) 0.18023(17) 0.0876(7) Uani 1 1 d .
H8 H 0.0345 0.4970 0.1888 0.105 Uiso 1 1 calc R
C9 C 0.3352(5) 0.4939(3) 0.13432(17) 0.0967(9) Uani 1 1 d .
H9 H 0.3274 0.5871 0.1116 0.116 Uiso 1 1 calc R
C10 C 0.5201(5) 0.4097(3) 0.12238(15) 0.0876(7) Uani 1 1 d .
H10 H 0.6392 0.4457 0.0915 0.105 Uiso 1 1 calc R
C11 C 0.5312(3) 0.2716(2) 0.15584(12) 0.0662(5) Uani 1 1 d .
H11 H 0.6588 0.2156 0.1474 0.079 Uiso 1 1 calc R
C12 C 0.3571(3) 0.21461(19) 0.20155(10) 0.0514(4) Uani 1 1 d .
C13 C -0.0065(3) -0.1015(2) 0.21249(13) 0.0646(5) Uani 1 1 d .
H13 H -0.0343 -0.0777 0.2708 0.078 Uiso 1 1 calc R
C14 C -0.1652(3) -0.1916(2) 0.15952(15) 0.0747(6) Uani 1 1 d .
H14 H -0.2972 -0.2282 0.1826 0.090 Uiso 1 1 calc R
C15 C -0.1289(4) -0.2269(2) 0.07351(14) 0.0746(6) Uani 1 1 d .
H15 H -0.2360 -0.2869 0.0378 0.089 Uiso 1 1 calc R
C16 C 0.0662(4) -0.1733(2) 0.04051(13) 0.0764(6) Uani 1 1 d .
H16 H 0.0915 -0.1967 -0.0181 0.092 Uiso 1 1 calc R
C17 C 0.2266(3) -0.0845(2) 0.09332(11) 0.0645(5) Uani 1 1 d .
H17 H 0.3595 -0.0499 0.0700 0.077 Uiso 1 1 calc R
C18 C 0.1915(3) -0.04638(18) 0.18074(11) 0.0500(4) Uani 1 1 d .
C19 C 0.5468(3) 0.1456(2) 0.38581(11) 0.0603(5) Uani 1 1 d .
C20 C 0.3458(3) 0.0620(2) 0.33362(11) 0.0598(5) Uani 1 1 d .
H20A H 0.2057 0.1093 0.3475 0.072 Uiso 1 1 calc R
H20B H 0.3351 -0.0399 0.3510 0.072 Uiso 1 1 calc R
C21 C 0.3677(3) 0.05883(19) 0.23452(10) 0.0512(4) Uani 1 1 d .
H21 H 0.5192 0.0227 0.2235 0.061 Uiso 1 1 calc R

loop_
_atom_site_aniso_label
_atom_site_aniso_U_11
_atom_site_aniso_U_22
_atom_site_aniso_U_33
_atom_site_aniso_U_23
_atom_site_aniso_U_13
_atom_site_aniso_U_12
O1 0.0545(8) 0.1353(14) 0.0715(9) -0.0226(9) 0.0021(7) -0.0052(8)
C1 0.0657(12) 0.0942(16) 0.0685(12) -0.0111(11) -0.0082(10) -0.0017(11)
C2 0.0901(16) 0.112(2) 0.0818(16) -0.0321(14) -0.0138(14) 0.0018(14)
C3 0.1042(18) 0.130(2) 0.0630(14) -0.0247(14) -0.0124(14) 0.0186(16)
C4 0.0861(15) 0.134(2) 0.0580(12) -0.0007(13) 0.0112(11) 0.0105(14)
C5 0.0718(12) 0.0963(16) 0.0525(11) 0.0021(10) 0.0000(10) -0.0019(11)
C6 0.0567(10) 0.0721(12) 0.0472(9) 0.0041(8) -0.0052(8) 0.0076(9)
C7 0.0626(11) 0.0589(12) 0.0779(13) -0.0053(10) -0.0092(9) 0.0022(9)
C8 0.0899(15) 0.0568(14) 0.1088(18) -0.0082(12) -0.0352(14) 0.0122(12)
C9 0.125(2) 0.0565(14) 0.0996(18) 0.0150(12) -0.0521(17) -0.0220(15)
C10 0.0984(17) 0.0844(17) 0.0756(14) 0.0223(12) -0.0183(12) -0.0345(14)
C11 0.0636(11) 0.0710(13) 0.0623(11) 0.0097(9) -0.0017(9) -0.0126(9)
C12 0.0518(9) 0.0507(10) 0.0489(9) -0.0017(7) -0.0075(7) -0.0042(8)
C13 0.0618(11) 0.0645(12) 0.0648(11) -0.0117(9) 0.0071(9) -0.0052(9)
C14 0.0624(11) 0.0647(13) 0.0928(15) -0.0135(11) 0.0025(11) -0.0102(9)
C15 0.0820(13) 0.0557(12) 0.0799(14) -0.0092(10) -0.0209(12) -0.0012(10)
C16 0.1069(16) 0.0663(13) 0.0519(11) -0.0076(9) -0.0080(11) 0.0009(12)
C17 0.0753(12) 0.0647(12) 0.0523(10) 0.0015(9) 0.0026(9) -0.0036(9)
C18 0.0532(9) 0.0458(9) 0.0502(9) 0.0004(7) -0.0005(7) 0.0047(7)
C19 0.0531(10) 0.0745(13) 0.0518(10) 0.0018(9) -0.0043(8) 0.0020(9)
C20 0.0573(10) 0.0696(12) 0.0509(10) 0.0040(8) -0.0026(8) -0.0053(9)
C21 0.0484(9) 0.0536(10) 0.0506(9) 0.0002(7) 0.0005(7) 0.0017(7)

loop_
_atom_type_symbol
_atom_type_description
_atom_type_scat_dispersion_real
_atom_type_scat_dispersion_imag
_atom_type_scat_source
C C 0.0033 0.0016 'International Tables Vol C Tables 4.2.6.8 and 6.1.1.4'
H H 0.0000 0.0000 'International Tables Vol C Tables 4.2.6.8 and 6.1.1.4'
O O 0.0106 0.0060 'International Tables Vol C Tables 4.2.6.8 and 6.1.1.4'

loop_
_geom_angle_atom_site_label_1
_geom_angle_atom_site_label_2
_geom_angle_atom_site_label_3
_geom_angle
C2 C1 C6 121.0(2)
C2 C1 H1 119.5
C6 C1 H1 119.5
C3 C2 C1 120.3(2)
C3 C2 H2 119.9
C1 C2 H2 119.9
C2 C3 C4 120.2(2)
C2 C3 H3 119.9
C4 C3 H3 119.9
C3 C4 C5 120.2(2)
C3 C4 H4 119.9
C5 C4 H4 119.9
C6 C5 C4 120.1(2)
C6 C5 H5 120.0
C4 C5 H5 120.0
C5 C6 C1 118.30(18)
C5 C6 C19 123.01(17)
C1 C6 C19 118.68(17)
C12 C7 C8 120.2(2)
C12 C7 H7 119.9
C8 C7 H7 119.9
C9 C8 C7 120.7(2)
C9 C8 H8 119.6
C7 C8 H8 119.6
C10 C9 C8 119.3(2)
C10 C9 H9 120.3
C8 C9 H9 120.3
C9 C10 C11 120.3(2)
C9 C10 H10 119.9
C11 C10 H10 119.9
C10 C11 C12 121.3(2)
C10 C11 H11 119.3
C12 C11 H11 119.3
C11 C12 C7 118.18(18)
C11 C12 C21 120.54(16)
C7 C12 C21 121.25(16)
C18 C13 C14 121.44(18)
C18 C13 H13 119.3
C14 C13 H13 119.3
C15 C14 C13 120.30(19)
C15 C14 H14 119.9
C13 C14 H14 119.9
C16 C15 C14 119.31(18)
C16 C15 H15 120.3
C14 C15 H15 120.3
C15 C16 C17 120.68(19)
C15 C16 H16 119.7
C17 C16 H16 119.7
C16 C17 C18 120.79(18)
C16 C17 H17 119.6
C18 C17 H17 119.6
C13 C18 C17 117.48(16)
C13 C18 C21 123.92(15)
C17 C18 C21 118.54(15)
O1 C19 C6 119.68(16)
O1 C19 C20 120.64(16)
C6 C19 C20 119.68(16)
C19 C20 C21 112.45(15)
C19 C20 H20A 109.1
C21 C20 H20A 109.1
C19 C20 H20B 109.1
C21 C20 H20B 109.1
H20A C20 H20B 107.8
C12 C21 C18 109.51(13)
C12 C21 C20 111.57(15)
C18 C21 C20 113.84(14)
C12 C21 H21 107.2
C18 C21 H21 107.2
C20 C21 H21 107.2

loop_
_geom_bond_atom_site_label_1
_geom_bond_atom_site_label_2
_geom_bond_distance
O1 C19 1.214(2)
C1 C2 1.374(3)
C1 C6 1.387(3)
C1 H1 0.9300
C2 C3 1.356(3)
C2 H2 0.9300
C3 C4 1.368(3)
C3 H3 0.9300
C4 C5 1.392(3)
C4 H4 0.9300
C5 C6 1.382(3)
C5 H5 0.9300
C6 C19 1.487(3)
C7 C12 1.382(2)
C7 C8 1.384(3)
C7 H7 0.9300
C8 C9 1.372(4)
C8 H8 0.9300
C9 C10 1.362(4)
C9 H9 0.9300
C10 C11 1.375(3)
C10 H10 0.9300
C11 C12 1.378(2)
C11 H11 0.9300
C12 C21 1.521(2)
C13 C18 1.375(2)
C13 C14 1.384(3)
C13 H13 0.9300
C14 C15 1.365(3)
C14 H14 0.9300
C15 C16 1.365(3)
C15 H15 0.9300
C16 C17 1.383(3)
C16 H16 0.9300
C17 C18 1.389(2)
C17 H17 0.9300
C18 C21 1.525(2)
C19 C20 1.516(2)
C20 C21 1.529(2)
C20 H20A 0.9700
C20 H20B 0.9700
C21 H21 0.9800

loop_
_geom_torsion_atom_site_label_1
_geom_torsion_atom_site_label_2
_geom_torsion_atom_site_label_3
_geom_torsion_atom_site_label_4
_geom_torsion
C6 C1 C2 C3 0.1(4)
C1 C2 C3 C4 0.5(4)
C2 C3 C4 C5 -0.8(4)
C3 C4 C5 C6 0.5(4)
C4 C5 C6 C1 0.0(3)
C4 C5 C6 C19 -179.13(19)
C2 C1 C6 C5 -0.4(3)
C2 C1 C6 C19 178.9(2)
C12 C7 C8 C9 -0.1(3)
C7 C8 C9 C10 -0.3(3)
C8 C9 C10 C11 0.2(3)
C9 C10 C11 C12 0.3(3)
C10 C11 C12 C7 -0.7(3)
C10 C11 C12 C21 177.26(16)
C8 C7 C12 C11 0.6(2)
C8 C7 C12 C21 -177.36(15)
C18 C13 C14 C15 -0.6(3)
C13 C14 C15 C16 0.4(3)
C14 C15 C16 C17 0.2(3)
C15 C16 C17 C18 -0.8(3)
C14 C13 C18 C17 0.0(3)
C14 C13 C18 C21 177.17(17)
C16 C17 C18 C13 0.7(3)
C16 C17 C18 C21 -176.66(16)
C5 C6 C19 O1 -169.4(2)
C1 C6 C19 O1 11.4(3)
C5 C6 C19 C20 10.0(3)
C1 C6 C19 C20 -169.21(17)
O1 C19 C20 C21 -30.3(3)
C6 C19 C20 C21 150.33(17)
C11 C12 C21 C18 -108.83(17)
C7 C12 C21 C18 69.08(19)
C11 C12 C21 C20 124.21(16)
C7 C12 C21 C20 -57.88(19)
C13 C18 C21 C12 -108.2(2)
C17 C18 C21 C12 68.95(19)
C13 C18 C21 C20 17.5(2)
C17 C18 C21 C20 -165.40(16)
C19 C20 C21 C12 -65.50(19)
C19 C20 C21 C18 169.95(14)
